data_4328925
loop_
_publ_author_name
'Benjamin Oelkers'
'Alexander Venker'
'J\"org Sundermeyer'

_publ_section_title
;
 Molybdenum 1,4-Diazabuta-1,3-diene Tricarbonyl Solvento Complexes
 Revisited: From Solvatochromism to Attractive Ligand-Ligand Interaction
;
_journal_name_full 'Inorganic Chemistry'
_journal_page_first 4636
_journal_page_last 4643
_journal_paper_doi 10.1021/ic202517w
_journal_volume 51
_journal_year 2012
_chemical_formula_moiety 'C27 H32 Mo N2 O3 S'
_chemical_formula_sum 'C27 H32 Mo N2 O3 S'
_chemical_formula_weight 560.55
_chemical_name_systematic
;
 ?
;
_space_group_IT_number 2
_symmetry_cell_setting triclinic
_symmetry_space_group_name_Hall '-P 1'
_symmetry_space_group_name_H-M 'P -1'
_atom_sites_solution_hydrogens geom
_atom_sites_solution_primary direct
_atom_sites_solution_secondary difmap
_audit_creation_method SHELXL-97
_cell_angle_alpha 74.611(6)
_cell_angle_beta 85.013(6)
_cell_angle_gamma 71.811(5)
_cell_formula_units_Z 2
_cell_length_a 8.4975(6)
_cell_length_b 10.0132(7)
_cell_length_c 16.7062(12)
_cell_measurement_reflns_used 16952
_cell_measurement_temperature 100(2)
_cell_measurement_theta_max 27.06
_cell_measurement_theta_min 2.21
_cell_volume 1302.02(17)
_computing_cell_refinement 'STOE X-AREA'
_computing_data_collection 'STOE X-AREA'
_computing_data_reduction 'STOE X-RED'
_computing_molecular_graphics 'DIAMOND (Brandenburg, 2011)'
_computing_publication_material 'WinGX publication routines (Farrugia, 1999)'
_computing_structure_refinement 'SHELXL-97 (Sheldrick, 2008)'
_computing_structure_solution 'SIR2004 (Giacovazzo et al, 2004)'
_diffrn_ambient_temperature 100(2)
_diffrn_detector_area_resol_mean 6.67
_diffrn_measured_fraction_theta_full 0.999
_diffrn_measured_fraction_theta_max 0.982
_diffrn_measurement_device_type 'STOE IPDS 2'
_diffrn_measurement_method 'rotation method'
_diffrn_radiation_monochromator graphite
_diffrn_radiation_source 'fine-focus sealed tube'
_diffrn_radiation_type MoK\a
_diffrn_radiation_wavelength 0.71073
_diffrn_reflns_av_R_equivalents 0.1207
_diffrn_reflns_av_sigmaI/netI 0.1060
_diffrn_reflns_limit_h_max 10
_diffrn_reflns_limit_h_min -10
_diffrn_reflns_limit_k_max 12
_diffrn_reflns_limit_k_min -12
_diffrn_reflns_limit_l_max 21
_diffrn_reflns_limit_l_min -21
_diffrn_reflns_number 12622
_diffrn_reflns_theta_full 25.00
_diffrn_reflns_theta_max 26.81
_diffrn_reflns_theta_min 2.21
_exptl_absorpt_coefficient_mu 0.614
_exptl_absorpt_correction_T_max 0.9533
_exptl_absorpt_correction_T_min 0.8726
_exptl_absorpt_correction_type gaussian
_exptl_absorpt_process_details
;
a grid of  8 x  8 x  8 =   512 sampling points was used
;
_exptl_crystal_colour black
_exptl_crystal_density_diffrn 1.430
_exptl_crystal_description block
_exptl_crystal_F_000 580
_exptl_crystal_size_max 0.28
_exptl_crystal_size_mid 0.15
_exptl_crystal_size_min 0.08
_refine_diff_density_max 1.476
_refine_diff_density_min -1.277
_refine_diff_density_rms 0.102
_refine_ls_extinction_method none
_refine_ls_goodness_of_fit_ref 0.921
_refine_ls_hydrogen_treatment constr
_refine_ls_matrix_type full
_refine_ls_number_parameters 313
_refine_ls_number_reflns 5481
_refine_ls_number_restraints 0
_refine_ls_restrained_S_all 0.921
_refine_ls_R_factor_all 0.0584
_refine_ls_R_factor_gt 0.0451
_refine_ls_shift/su_max 0.001
_refine_ls_shift/su_mean 0.000
_refine_ls_structure_factor_coef Fsqd
_refine_ls_weighting_details 'calc w=1/[\s^2^(Fo^2^)+(0.0462P)^2^+0.0000P] where P=(Fo^2^+2Fc^2^)/3'
_refine_ls_weighting_scheme calc
_refine_ls_wR_factor_gt 0.1083
_refine_ls_wR_factor_ref 0.1114
_reflns_number_gt 4198
_reflns_number_total 5481
_reflns_threshold_expression >2\s(I)
_cod_data_source_file ic202517w_si_001_10.cif
_cod_data_source_block compound9
_cod_original_cell_volume 1302.02(16)
_cod_database_code 4328925

loop_
_symmetry_equiv_pos_as_xyz
'x, y, z'
'-x, -y, -z'

loop_
_atom_site_label
_atom_site_type_symbol
_atom_site_fract_x
_atom_site_fract_y
_atom_site_fract_z
_atom_site_U_iso_or_equiv
_atom_site_adp_type
_atom_site_occupancy
_atom_site_symmetry_multiplicity
_atom_site_calc_flag
_atom_site_refinement_flags
C1 C 0.7384(4) 0.8956(4) 0.1943(2) 0.0292(7) Uani 1 1 d .
C2 C 0.9164(4) 0.8533(4) 0.1677(2) 0.0345(8) Uani 1 1 d .
H2A H 0.9629 0.7473 0.1839 0.052 Uiso 1 1 calc R
H2B H 0.9788 0.8968 0.1945 0.052 Uiso 1 1 calc R
H2C H 0.9238 0.8881 0.1072 0.052 Uiso 1 1 calc R
C3 C 0.7679(4) 0.6612(4) 0.2804(2) 0.0330(8) Uani 1 1 d .
C4 C 0.7607(5) 0.5434(4) 0.2529(2) 0.0363(8) Uani 1 1 d .
C5 C 0.8624(5) 0.4059(4) 0.2905(3) 0.0421(9) Uani 1 1 d .
H5 H 0.8587 0.3247 0.2724 0.051 Uiso 1 1 calc R
C6 C 0.9688(5) 0.3851(4) 0.3538(3) 0.0460(10) Uani 1 1 d .
H6 H 1.0384 0.2904 0.3783 0.055 Uiso 1 1 calc R
C7 C 0.9737(5) 0.5020(4) 0.3813(2) 0.0412(9) Uani 1 1 d .
H7 H 1.0460 0.4866 0.4254 0.049 Uiso 1 1 calc R
C8 C 0.8741(5) 0.6428(4) 0.3454(2) 0.0368(8) Uani 1 1 d .
C9 C 0.6496(5) 0.5605(4) 0.1830(2) 0.0406(9) Uani 1 1 d .
H9A H 0.6925 0.4773 0.1585 0.061 Uiso 1 1 calc R
H9B H 0.6464 0.6502 0.1405 0.061 Uiso 1 1 calc R
H9C H 0.5375 0.5652 0.2045 0.061 Uiso 1 1 calc R
C10 C 0.8906(5) 0.7669(4) 0.3754(2) 0.0388(9) Uani 1 1 d .
H10A H 0.9163 0.7338 0.4348 0.058 Uiso 1 1 calc R
H10B H 0.7862 0.8463 0.3662 0.058 Uiso 1 1 calc R
H10C H 0.9799 0.8014 0.3448 0.058 Uiso 1 1 calc R
C11 C 0.6353(4) 1.0454(4) 0.1639(2) 0.0315(8) Uani 1 1 d .
C12 C 0.7106(5) 1.1562(4) 0.1092(2) 0.0362(8) Uani 1 1 d .
H12A H 0.6314 1.2535 0.1024 0.054 Uiso 1 1 calc R
H12B H 0.7371 1.1350 0.0547 0.054 Uiso 1 1 calc R
H12C H 0.8120 1.1519 0.1349 0.054 Uiso 1 1 calc R
C13 C 0.3703(4) 1.2196(4) 0.1562(2) 0.0316(8) Uani 1 1 d .
C14 C 0.3403(5) 1.3184(4) 0.2056(2) 0.0333(8) Uani 1 1 d .
C15 C 0.2371(5) 1.4585(4) 0.1751(2) 0.0382(8) Uani 1 1 d .
H15 H 0.2142 1.5261 0.2083 0.046 Uiso 1 1 calc R
C16 C 0.1671(5) 1.5014(4) 0.0972(2) 0.0420(9) Uani 1 1 d .
H16 H 0.0979 1.5981 0.0769 0.050 Uiso 1 1 calc R
C17 C 0.1981(5) 1.4031(4) 0.0491(2) 0.0394(9) Uani 1 1 d .
H17 H 0.1492 1.4331 -0.0043 0.047 Uiso 1 1 calc R
C18 C 0.2995(5) 1.2610(4) 0.0771(2) 0.0347(8) Uani 1 1 d .
C19 C 0.4226(5) 1.2741(4) 0.2891(2) 0.0418(9) Uani 1 1 d .
H19A H 0.3894 1.1927 0.3251 0.063 Uiso 1 1 calc R
H19B H 0.3887 1.3564 0.3146 0.063 Uiso 1 1 calc R
H19C H 0.5432 1.2445 0.2818 0.063 Uiso 1 1 calc R
C20 C 0.3388(6) 1.1576(4) 0.0221(2) 0.0477(10) Uani 1 1 d .
H20A H 0.2444 1.1808 -0.0143 0.072 Uiso 1 1 calc R
H20B H 0.3606 1.0578 0.0565 0.072 Uiso 1 1 calc R
H20C H 0.4368 1.1668 -0.0117 0.072 Uiso 1 1 calc R
C21 C 0.3237(5) 0.8513(4) 0.1639(2) 0.0358(8) Uani 1 1 d .
C22 C 0.1601(5) 1.0027(4) 0.2695(2) 0.0335(8) Uani 1 1 d .
C23 C 0.3454(5) 0.7095(4) 0.3202(2) 0.0371(8) Uani 1 1 d .
C24 C 0.2616(5) 0.9722(4) 0.4616(2) 0.0402(9) Uani 1 1 d .
H24A H 0.2460 1.0699 0.4697 0.048 Uiso 1 1 calc R
H24B H 0.1669 0.9763 0.4294 0.048 Uiso 1 1 calc R
C25 C 0.2746(5) 0.8606(4) 0.5451(2) 0.0387(9) Uani 1 1 d .
H25A H 0.1630 0.8631 0.5686 0.046 Uiso 1 1 calc R
H25B H 0.3384 0.8809 0.5849 0.046 Uiso 1 1 calc R
C26 C 0.3637(5) 0.7126(4) 0.5280(2) 0.0393(9) Uani 1 1 d .
H26A H 0.3935 0.6369 0.5808 0.047 Uiso 1 1 calc R
H26B H 0.2919 0.6851 0.4957 0.047 Uiso 1 1 calc R
C27 C 0.5184(5) 0.7286(4) 0.4788(2) 0.0367(8) Uani 1 1 d .
H27A H 0.5589 0.6532 0.4474 0.044 Uiso 1 1 calc R
H27B H 0.6074 0.7193 0.5163 0.044 Uiso 1 1 calc R
Mo1 Mo 0.39099(4) 0.89056(3) 0.261585(19) 0.03038(11) Uani 1 1 d .
N1 N 0.6648(4) 0.8070(3) 0.24227(17) 0.0301(6) Uani 1 1 d .
N2 N 0.4791(4) 1.0742(3) 0.18646(17) 0.0302(6) Uani 1 1 d .
O1 O 0.2789(3) 0.8188(3) 0.10948(17) 0.0423(6) Uani 1 1 d .
O2 O 0.0207(3) 1.0729(3) 0.27115(16) 0.0403(6) Uani 1 1 d .
O3 O 0.3182(3) 0.5990(3) 0.35098(17) 0.0422(6) Uani 1 1 d .
S1 S 0.45689(11) 0.91134(10) 0.40713(5) 0.0341(2) Uani 1 1 d .

loop_
_atom_site_aniso_label
_atom_site_aniso_U_11
_atom_site_aniso_U_22
_atom_site_aniso_U_33
_atom_site_aniso_U_23
_atom_site_aniso_U_13
_atom_site_aniso_U_12
C1 0.0244(18) 0.0290(19) 0.0345(18) -0.0075(14) -0.0019(14) -0.0086(14)
C2 0.028(2) 0.032(2) 0.043(2) -0.0077(15) 0.0014(15) -0.0106(15)
C3 0.0253(19) 0.0276(19) 0.044(2) -0.0058(15) 0.0058(15) -0.0088(14)
C4 0.032(2) 0.030(2) 0.046(2) -0.0071(15) 0.0089(16) -0.0120(15)
C5 0.037(2) 0.029(2) 0.058(2) -0.0093(17) 0.0089(19) -0.0109(16)
C6 0.036(2) 0.029(2) 0.062(3) 0.0003(17) 0.0090(19) -0.0047(16)
C7 0.028(2) 0.037(2) 0.050(2) 0.0016(17) -0.0016(17) -0.0083(16)
C8 0.030(2) 0.032(2) 0.046(2) -0.0026(15) 0.0024(16) -0.0109(15)
C9 0.044(2) 0.034(2) 0.049(2) -0.0168(17) 0.0043(18) -0.0146(17)
C10 0.032(2) 0.041(2) 0.042(2) -0.0060(16) -0.0044(16) -0.0117(16)
C11 0.0284(19) 0.0289(19) 0.0376(19) -0.0073(14) 0.0005(15) -0.0103(14)
C12 0.029(2) 0.033(2) 0.046(2) -0.0051(16) -0.0003(16) -0.0130(15)
C13 0.0259(18) 0.0262(19) 0.0406(19) -0.0028(14) 0.0004(15) -0.0096(14)
C14 0.033(2) 0.0269(19) 0.0390(19) -0.0051(14) 0.0013(15) -0.0103(15)
C15 0.042(2) 0.028(2) 0.042(2) -0.0094(15) 0.0009(17) -0.0064(16)
C16 0.038(2) 0.029(2) 0.053(2) -0.0076(17) -0.0030(18) -0.0034(16)
C17 0.037(2) 0.038(2) 0.039(2) -0.0055(16) -0.0089(16) -0.0063(17)
C18 0.032(2) 0.032(2) 0.0397(19) -0.0093(15) -0.0008(15) -0.0088(15)
C19 0.051(3) 0.030(2) 0.043(2) -0.0070(16) -0.0087(18) -0.0104(17)
C20 0.060(3) 0.038(2) 0.041(2) -0.0106(17) -0.0117(19) -0.0046(19)
C21 0.029(2) 0.030(2) 0.046(2) -0.0071(16) 0.0031(16) -0.0100(15)
C22 0.038(2) 0.0264(19) 0.0383(19) -0.0049(14) -0.0015(16) -0.0148(16)
C23 0.032(2) 0.034(2) 0.044(2) -0.0105(16) -0.0003(16) -0.0070(16)
C24 0.037(2) 0.037(2) 0.043(2) -0.0098(16) 0.0011(17) -0.0077(16)
C25 0.036(2) 0.038(2) 0.042(2) -0.0087(16) 0.0011(17) -0.0111(16)
C26 0.042(2) 0.034(2) 0.041(2) -0.0049(16) 0.0002(17) -0.0143(17)
C27 0.032(2) 0.032(2) 0.042(2) -0.0059(15) -0.0030(16) -0.0068(15)
Mo1 0.02605(18) 0.02606(18) 0.03922(18) -0.00736(12) 0.00021(12) -0.00891(12)
N1 0.0269(16) 0.0249(16) 0.0379(15) -0.0074(12) -0.0003(12) -0.0073(12)
N2 0.0299(17) 0.0247(16) 0.0345(15) -0.0045(11) -0.0001(12) -0.0087(12)
O1 0.0361(16) 0.0486(17) 0.0482(15) -0.0155(13) 0.0011(12) -0.0185(13)
O2 0.0280(15) 0.0347(15) 0.0566(16) -0.0124(12) -0.0011(12) -0.0061(11)
O3 0.0444(17) 0.0276(15) 0.0558(16) -0.0065(12) 0.0041(13) -0.0171(12)
S1 0.0320(5) 0.0300(5) 0.0398(5) -0.0061(4) -0.0013(4) -0.0106(4)

loop_
_atom_type_symbol
_atom_type_description
_atom_type_scat_dispersion_real
_atom_type_scat_dispersion_imag
_atom_type_scat_source
C C 0.0033 0.0016 'International Tables Vol C Tables 4.2.6.8 and 6.1.1.4'
H H 0.0000 0.0000 'International Tables Vol C Tables 4.2.6.8 and 6.1.1.4'
Mo Mo -1.6832 0.6857 'International Tables Vol C Tables 4.2.6.8 and 6.1.1.4'
N N 0.0061 0.0033 'International Tables Vol C Tables 4.2.6.8 and 6.1.1.4'
O O 0.0106 0.0060 'International Tables Vol C Tables 4.2.6.8 and 6.1.1.4'
S S 0.1246 0.1234 'International Tables Vol C Tables 4.2.6.8 and 6.1.1.4'

loop_
_geom_angle_atom_site_label_1
_geom_angle_atom_site_label_2
_geom_angle_atom_site_label_3
_geom_angle
N1 C1 C11 116.0(3)
N1 C1 C2 124.8(3)
C11 C1 C2 119.1(3)
C1 C2 H2A 109.5
C1 C2 H2B 109.5
H2A C2 H2B 109.5
C1 C2 H2C 109.5
H2A C2 H2C 109.5
H2B C2 H2C 109.5
C4 C3 C8 121.4(3)
C4 C3 N1 120.3(3)
C8 C3 N1 118.3(3)
C5 C4 C3 118.5(4)
C5 C4 C9 119.1(3)
C3 C4 C9 122.4(3)
C6 C5 C4 121.3(4)
C6 C5 H5 119.4
C4 C5 H5 119.4
C7 C6 C5 119.9(4)
C7 C6 H6 120.1
C5 C6 H6 120.1
C6 C7 C8 121.1(4)
C6 C7 H7 119.4
C8 C7 H7 119.4
C7 C8 C3 117.8(3)
C7 C8 C10 118.7(3)
C3 C8 C10 123.5(3)
C4 C9 H9A 109.5
C4 C9 H9B 109.5
H9A C9 H9B 109.5
C4 C9 H9C 109.5
H9A C9 H9C 109.5
H9B C9 H9C 109.5
C8 C10 H10A 109.5
C8 C10 H10B 109.5
H10A C10 H10B 109.5
C8 C10 H10C 109.5
H10A C10 H10C 109.5
H10B C10 H10C 109.5
N2 C11 C1 116.3(3)
N2 C11 C12 124.0(3)
C1 C11 C12 119.7(3)
C11 C12 H12A 109.5
C11 C12 H12B 109.5
H12A C12 H12B 109.5
C11 C12 H12C 109.5
H12A C12 H12C 109.5
H12B C12 H12C 109.5
C14 C13 C18 121.0(3)
C14 C13 N2 119.3(3)
C18 C13 N2 119.6(3)
C15 C14 C13 118.6(3)
C15 C14 C19 120.9(3)
C13 C14 C19 120.5(3)
C16 C15 C14 121.2(3)
C16 C15 H15 119.4
C14 C15 H15 119.4
C17 C16 C15 119.7(4)
C17 C16 H16 120.2
C15 C16 H16 120.2
C16 C17 C18 121.3(4)
C16 C17 H17 119.3
C18 C17 H17 119.3
C17 C18 C13 118.2(3)
C17 C18 C20 120.6(3)
C13 C18 C20 121.2(3)
C14 C19 H19A 109.5
C14 C19 H19B 109.5
H19A C19 H19B 109.5
C14 C19 H19C 109.5
H19A C19 H19C 109.5
H19B C19 H19C 109.5
C18 C20 H20A 109.5
C18 C20 H20B 109.5
H20A C20 H20B 109.5
C18 C20 H20C 109.5
H20A C20 H20C 109.5
H20B C20 H20C 109.5
O1 C21 Mo1 174.5(3)
O2 C22 Mo1 177.5(3)
O3 C23 Mo1 176.1(3)
C25 C24 S1 106.0(3)
C25 C24 H24A 110.5
S1 C24 H24A 110.5
C25 C24 H24B 110.5
S1 C24 H24B 110.5
H24A C24 H24B 108.7
C24 C25 C26 106.2(3)
C24 C25 H25A 110.5
C26 C25 H25A 110.5
C24 C25 H25B 110.5
C26 C25 H25B 110.5
H25A C25 H25B 108.7
C27 C26 C25 106.2(3)
C27 C26 H26A 110.5
C25 C26 H26A 110.5
C27 C26 H26B 110.5
C25 C26 H26B 110.5
H26A C26 H26B 108.7
C26 C27 S1 105.9(3)
C26 C27 H27A 110.6
S1 C27 H27A 110.6
C26 C27 H27B 110.6
S1 C27 H27B 110.6
H27A C27 H27B 108.7
C22 Mo1 C21 85.78(15)
C22 Mo1 C23 91.74(15)
C21 Mo1 C23 84.03(15)
C22 Mo1 N2 96.88(12)
C21 Mo1 N2 93.07(13)
C23 Mo1 N2 170.69(13)
C22 Mo1 N1 168.04(12)
C21 Mo1 N1 96.98(13)
C23 Mo1 N1 100.11(13)
N2 Mo1 N1 71.41(10)
C22 Mo1 S1 91.72(10)
C21 Mo1 S1 170.31(11)
C23 Mo1 S1 86.69(11)
N2 Mo1 S1 96.53(8)
N1 Mo1 S1 87.38(8)
C1 N1 C3 117.2(3)
C1 N1 Mo1 118.1(2)
C3 N1 Mo1 124.7(2)
C11 N2 C13 118.6(3)
C11 N2 Mo1 117.9(2)
C13 N2 Mo1 123.2(2)
C24 S1 C27 93.83(17)
C24 S1 Mo1 108.80(13)
C27 S1 Mo1 109.24(12)

loop_
_geom_bond_atom_site_label_1
_geom_bond_atom_site_label_2
_geom_bond_distance
C1 N1 1.305(4)
C1 C11 1.458(5)
C1 C2 1.499(5)
C2 H2A 0.9800
C2 H2B 0.9800
C2 H2C 0.9800
C3 C4 1.394(5)
C3 C8 1.410(5)
C3 N1 1.453(4)
C4 C5 1.389(5)
C4 C9 1.506(5)
C5 C6 1.381(6)
C5 H5 0.9500
C6 C7 1.379(6)
C6 H6 0.9500
C7 C8 1.400(5)
C7 H7 0.9500
C8 C10 1.506(5)
C9 H9A 0.9800
C9 H9B 0.9800
C9 H9C 0.9800
C10 H10A 0.9800
C10 H10B 0.9800
C10 H10C 0.9800
C11 N2 1.311(4)
C11 C12 1.510(5)
C12 H12A 0.9800
C12 H12B 0.9800
C12 H12C 0.9800
C13 C14 1.401(5)
C13 C18 1.404(5)
C13 N2 1.442(4)
C14 C15 1.389(5)
C14 C19 1.510(5)
C15 C16 1.381(5)
C15 H15 0.9500
C16 C17 1.381(5)
C16 H16 0.9500
C17 C18 1.392(5)
C17 H17 0.9500
C18 C20 1.505(5)
C19 H19A 0.9800
C19 H19B 0.9800
C19 H19C 0.9800
C20 H20A 0.9800
C20 H20B 0.9800
C20 H20C 0.9800
C21 O1 1.171(4)
C21 Mo1 1.946(4)
C22 O2 1.176(4)
C22 Mo1 1.945(4)
C23 O3 1.175(4)
C23 Mo1 1.956(4)
C24 C25 1.526(5)
C24 S1 1.831(4)
C24 H24A 0.9900
C24 H24B 0.9900
C25 C26 1.528(5)
C25 H25A 0.9900
C25 H25B 0.9900
C26 C27 1.518(5)
C26 H26A 0.9900
C26 H26B 0.9900
C27 S1 1.845(4)
C27 H27A 0.9900
C27 H27B 0.9900
Mo1 N2 2.234(3)
Mo1 N1 2.240(3)
Mo1 S1 2.6166(10)

loop_
_geom_torsion_atom_site_label_1
_geom_torsion_atom_site_label_2
_geom_torsion_atom_site_label_3
_geom_torsion_atom_site_label_4
_geom_torsion
C8 C3 C4 C5 -0.6(5)
N1 C3 C4 C5 179.4(3)
C8 C3 C4 C9 -179.3(3)
N1 C3 C4 C9 0.7(5)
C3 C4 C5 C6 0.0(6)
C9 C4 C5 C6 178.7(3)
C4 C5 C6 C7 0.8(6)
C5 C6 C7 C8 -0.9(6)
C6 C7 C8 C3 0.3(5)
C6 C7 C8 C10 -177.3(3)
C4 C3 C8 C7 0.5(5)
N1 C3 C8 C7 -179.6(3)
C4 C3 C8 C10 177.9(3)
N1 C3 C8 C10 -2.1(5)
N1 C1 C11 N2 -1.5(5)
C2 C1 C11 N2 177.1(3)
N1 C1 C11 C12 179.0(3)
C2 C1 C11 C12 -2.4(5)
C18 C13 C14 C15 0.7(5)
N2 C13 C14 C15 179.1(3)
C18 C13 C14 C19 -177.6(3)
N2 C13 C14 C19 0.8(5)
C13 C14 C15 C16 -1.1(6)
C19 C14 C15 C16 177.2(4)
C14 C15 C16 C17 0.9(6)
C15 C16 C17 C18 -0.3(6)
C16 C17 C18 C13 -0.1(6)
C16 C17 C18 C20 -176.9(4)
C14 C13 C18 C17 -0.1(5)
N2 C13 C18 C17 -178.6(3)
C14 C13 C18 C20 176.7(4)
N2 C13 C18 C20 -1.7(5)
S1 C24 C25 C26 -38.5(3)
C24 C25 C26 C27 50.5(4)
C25 C26 C27 S1 -38.5(3)
C11 C1 N1 C3 -173.8(3)
C2 C1 N1 C3 7.7(5)
C11 C1 N1 Mo1 5.3(4)
C2 C1 N1 Mo1 -173.2(3)
C4 C3 N1 C1 -107.6(4)
C8 C3 N1 C1 72.4(4)
C4 C3 N1 Mo1 73.4(4)
C8 C3 N1 Mo1 -106.6(3)
C22 Mo1 N1 C1 -16.9(7)
C21 Mo1 N1 C1 85.8(3)
C23 Mo1 N1 C1 171.0(3)
N2 Mo1 N1 C1 -5.1(2)
S1 Mo1 N1 C1 -102.9(3)
C22 Mo1 N1 C3 162.1(5)
C21 Mo1 N1 C3 -95.2(3)
C23 Mo1 N1 C3 -10.0(3)
N2 Mo1 N1 C3 173.9(3)
S1 Mo1 N1 C3 76.1(3)
C1 C11 N2 C13 -178.2(3)
C12 C11 N2 C13 1.3(5)
C1 C11 N2 Mo1 -3.1(4)
C12 C11 N2 Mo1 176.4(3)
C14 C13 N2 C11 -95.3(4)
C18 C13 N2 C11 83.1(4)
C14 C13 N2 Mo1 89.8(3)
C18 C13 N2 Mo1 -91.7(3)
C22 Mo1 N2 C11 -178.3(3)
C21 Mo1 N2 C11 -92.1(3)
N1 Mo1 N2 C11 4.2(2)
S1 Mo1 N2 C11 89.2(2)
C22 Mo1 N2 C13 -3.4(3)
C21 Mo1 N2 C13 82.7(3)
N1 Mo1 N2 C13 179.1(3)
S1 Mo1 N2 C13 -95.9(2)
C25 C24 S1 C27 14.0(3)
C25 C24 S1 Mo1 125.8(2)
C26 C27 S1 C24 14.1(3)
C26 C27 S1 Mo1 -97.4(2)
C22 Mo1 S1 C24 14.90(17)
C23 Mo1 S1 C24 -76.73(17)
N2 Mo1 S1 C24 112.03(15)
N1 Mo1 S1 C24 -177.03(15)
C22 Mo1 S1 C27 116.06(16)
C23 Mo1 S1 C27 24.43(17)
N2 Mo1 S1 C27 -146.81(15)
N1 Mo1 S1 C27 -75.87(15)
